data_4023638
loop_
_publ_author_name
'Wei Li'
'Min Shi'

_publ_section_title
;
 An Efficient Method for the Synthesis of Vinylbromohydrin and
 Vinylbromoalkoxy Derivatives and Cyclocarbonylation of
 \a-Allenic Alcohols Catalyzed by Palladium Chloride
;
_journal_name_full 'Journal of Organic Chemistry'
_journal_page_first 6698
_journal_page_last 6705
_journal_paper_doi 10.1021/jo8009352
_journal_volume 73
_journal_year 2008
_chemical_formula_sum 'C22 H22 O2'
_chemical_formula_weight 318.40
_chemical_name_systematic
; 
 ? 
;
_space_group_IT_number 14
_symmetry_cell_setting monoclinic
_symmetry_space_group_name_Hall '-P 2ybc'
_symmetry_space_group_name_H-M 'P 1 21/c 1'
_atom_sites_solution_hydrogens geom
_atom_sites_solution_primary direct
_atom_sites_solution_secondary difmap
_audit_creation_method SHELXL-97
_cell_angle_alpha 90.00
_cell_angle_beta 119.237(2)
_cell_angle_gamma 90.00
_cell_formula_units_Z 4
_cell_length_a 11.6537(18)
_cell_length_b 14.736(2)
_cell_length_c 11.9299(18)
_cell_measurement_reflns_used 3040
_cell_measurement_temperature 293(2)
_cell_measurement_theta_max 47.041
_cell_measurement_theta_min 4.791
_cell_volume 1787.7(5)
_computing_cell_refinement 'Bruker SMART'
_computing_data_collection 'Bruker SMART'
_computing_data_reduction 'Bruker SHELXTL'
_computing_molecular_graphics 'Bruker SHELXTL'
_computing_publication_material 'Bruker SHELXTL'
_computing_structure_refinement 'SHELXL-97 (Sheldrick, 1997)'
_computing_structure_solution 'SHELXS-97 (Sheldrick, 1990)'
_diffrn_ambient_temperature 293(2)
_diffrn_measured_fraction_theta_full 0.996
_diffrn_measured_fraction_theta_max 0.996
_diffrn_measurement_device_type 'CCD area detector'
_diffrn_measurement_method 'phi and omega scans'
_diffrn_radiation_monochromator graphite
_diffrn_radiation_source 'fine-focus sealed tube'
_diffrn_radiation_type MoK\a
_diffrn_radiation_wavelength 0.71073
_diffrn_reflns_av_R_equivalents 0.0891
_diffrn_reflns_av_sigmaI/netI 0.0673
_diffrn_reflns_limit_h_max 14
_diffrn_reflns_limit_h_min -14
_diffrn_reflns_limit_k_max 18
_diffrn_reflns_limit_k_min -15
_diffrn_reflns_limit_l_max 15
_diffrn_reflns_limit_l_min -11
_diffrn_reflns_number 10351
_diffrn_reflns_theta_full 26.99
_diffrn_reflns_theta_max 26.99
_diffrn_reflns_theta_min 2.40
_exptl_absorpt_coefficient_mu 0.074
_exptl_absorpt_correction_T_max 1.00000
_exptl_absorpt_correction_T_min 0.75123
_exptl_absorpt_correction_type empirical
_exptl_absorpt_process_details sadabs
_exptl_crystal_colour colorless
_exptl_crystal_density_diffrn 1.183
_exptl_crystal_density_method 'not measured'
_exptl_crystal_description prismatic
_exptl_crystal_F_000 680
_exptl_crystal_size_max 0.498
_exptl_crystal_size_mid 0.357
_exptl_crystal_size_min 0.311
_refine_diff_density_max 0.187
_refine_diff_density_min -0.172
_refine_diff_density_rms 0.033
_refine_ls_extinction_coef 0.028(3)
_refine_ls_extinction_expression Fc^*^=kFc[1+0.001xFc^2^\l^3^/sin(2\q)]^-1/4^
_refine_ls_extinction_method SHELXL
_refine_ls_goodness_of_fit_ref 0.984
_refine_ls_hydrogen_treatment constr
_refine_ls_matrix_type full
_refine_ls_number_parameters 221
_refine_ls_number_reflns 3882
_refine_ls_number_restraints 0
_refine_ls_restrained_S_all 0.984
_refine_ls_R_factor_all 0.0739
_refine_ls_R_factor_gt 0.0511
_refine_ls_shift/su_max 0.002
_refine_ls_shift/su_mean 0.000
_refine_ls_structure_factor_coef Fsqd
_refine_ls_weighting_details 'calc w=1/[\s^2^(Fo^2^)+(0.0694P)^2^+0.0000P] where P=(Fo^2^+2Fc^2^)/3'
_refine_ls_weighting_scheme calc
_refine_ls_wR_factor_gt 0.1346
_refine_ls_wR_factor_ref 0.1462
_reflns_number_gt 2607
_reflns_number_total 3882
_reflns_threshold_expression >2sigma(I)
_cod_data_source_file jo8009352_si_001.cif
_cod_data_source_block cd27476
_cod_depositor_comments
;
The following automatic conversions were performed:
'_symmetry_cell_setting' value 'Monoclinic' changed to 'monoclinic'
according to '/home/saulius/struct/CIF-dictionaries/cif_core.dic'
dictionary named 'cif_core.dic' version 2.4.1 from 2010-06-29.

Automatic conversion script
Id: cif_fix_enum 1527 2010-12-29 10:47:43Z saulius 
;
_cod_original_sg_symbol_H-M 'P 21/c'
_cod_database_code 4023638

loop_
_symmetry_equiv_pos_as_xyz
'x, y, z'
'-x, y+1/2, -z+1/2'
'-x, -y, -z'
'x, -y-1/2, z-1/2'

loop_
_atom_site_label
_atom_site_type_symbol
_atom_site_fract_x
_atom_site_fract_y
_atom_site_fract_z
_atom_site_U_iso_or_equiv
_atom_site_adp_type
_atom_site_occupancy
_atom_site_symmetry_multiplicity
_atom_site_calc_flag
_atom_site_refinement_flags
_atom_site_disorder_assembly
_atom_site_disorder_group
O1 O -0.00125(12) 0.57839(8) 0.72850(11) 0.0716(4) Uani 1 1 d . . .
O2 O 0.03513(11) 0.72279(7) 0.79039(10) 0.0648(4) Uani 1 1 d . . .
C1 C 0.29521(14) 0.54531(9) 0.89990(13) 0.0458(4) Uani 1 1 d . . .
H1 H 0.3852 0.5603 0.9656 0.055 Uiso 1 1 calc R . .
C2 C 0.21767(14) 0.63203(9) 0.87562(13) 0.0458(4) Uani 1 1 d . . .
C3 C 0.07490(16) 0.63696(11) 0.79026(14) 0.0547(4) Uani 1 1 d . . .
C4 C 0.14568(16) 0.77905(10) 0.87572(15) 0.0562(4) Uani 1 1 d . . .
C5 C 0.25983(15) 0.71356(9) 0.92596(13) 0.0460(4) Uani 1 1 d . . .
C6 C 0.39394(15) 0.73983(9) 1.02391(15) 0.0534(4) Uani 1 1 d . . .
C7 C 0.4396(2) 0.71133(16) 1.15027(19) 0.0944(7) Uani 1 1 d . . .
H7A H 0.5319 0.7243 1.2004 0.122 Uiso 1 1 calc R . .
H7B H 0.4256 0.6472 1.1514 0.122 Uiso 1 1 calc R . .
H7C H 0.3928 0.7429 1.1859 0.122 Uiso 1 1 calc R . .
C8 C 0.4721(2) 0.79154(15) 0.9909(2) 0.0933(7) Uani 1 1 d . . .
H8A H 0.5565 0.8078 1.0533 0.112 Uiso 1 1 calc R . .
H8B H 0.4402 0.8100 0.9062 0.112 Uiso 1 1 calc R . .
C9 C 0.12023(19) 0.81328(12) 0.98146(17) 0.0720(5) Uani 1 1 d . . .
H9A H 0.0424 0.8501 0.9447 0.108 Uiso 1 1 calc R . .
H9B H 0.1939 0.8488 1.0413 0.108 Uiso 1 1 calc R . .
H9C H 0.1083 0.7626 1.0253 0.108 Uiso 1 1 calc R . .
C10 C 0.1541(2) 0.85562(12) 0.79512(19) 0.0798(6) Uani 1 1 d . . .
H10A H 0.1747 0.8312 0.7325 0.120 Uiso 1 1 calc R . .
H10B H 0.2216 0.8974 0.8496 0.120 Uiso 1 1 calc R . .
H10C H 0.0712 0.8867 0.7522 0.120 Uiso 1 1 calc R . .
C11 C 0.24941(14) 0.47172(10) 0.95936(14) 0.0495(4) Uani 1 1 d . . .
C12 C 0.26447(18) 0.38090(10) 0.94255(18) 0.0649(5) Uani 1 1 d . . .
H12 H 0.2964 0.3633 0.8880 0.078 Uiso 1 1 calc R . .
C13 C 0.2326(2) 0.31567(12) 1.0059(2) 0.0804(6) Uani 1 1 d . . .
H13 H 0.2428 0.2546 0.9931 0.096 Uiso 1 1 calc R . .
C14 C 0.1862(2) 0.33987(15) 1.0873(2) 0.0822(6) Uani 1 1 d . . .
H14 H 0.1659 0.2957 1.1306 0.099 Uiso 1 1 calc R . .
C15 C 0.1703(2) 0.42932(15) 1.1041(2) 0.0823(6) Uani 1 1 d . . .
H15 H 0.1383 0.4464 1.1588 0.099 Uiso 1 1 calc R . .
C16 C 0.20097(19) 0.49452(12) 1.04092(17) 0.0680(5) Uani 1 1 d . . .
H16 H 0.1890 0.5554 1.0532 0.082 Uiso 1 1 calc R . .
C17 C 0.30462(15) 0.51682(9) 0.78216(14) 0.0482(4) Uani 1 1 d . . .
C18 C 0.41688(17) 0.53539(11) 0.77563(17) 0.0599(4) Uani 1 1 d . . .
H18 H 0.4861 0.5657 0.8432 0.072 Uiso 1 1 calc R . .
C19 C 0.4284(2) 0.50973(14) 0.6702(2) 0.0796(6) Uani 1 1 d . . .
H19 H 0.5051 0.5225 0.6673 0.095 Uiso 1 1 calc R . .
C20 C 0.3271(3) 0.46555(13) 0.57005(19) 0.0831(7) Uani 1 1 d . . .
H20 H 0.3346 0.4480 0.4990 0.100 Uiso 1 1 calc R . .
C21 C 0.2153(2) 0.44732(12) 0.57486(17) 0.0757(6) Uani 1 1 d . . .
H21 H 0.1462 0.4173 0.5067 0.091 Uiso 1 1 calc R . .
C22 C 0.20320(18) 0.47276(10) 0.67942(15) 0.0623(5) Uani 1 1 d . . .
H22 H 0.1258 0.4602 0.6810 0.075 Uiso 1 1 calc R . .

loop_
_atom_site_aniso_label
_atom_site_aniso_U_11
_atom_site_aniso_U_22
_atom_site_aniso_U_33
_atom_site_aniso_U_23
_atom_site_aniso_U_13
_atom_site_aniso_U_12
O1 0.0565(7) 0.0731(8) 0.0626(7) -0.0134(6) 0.0114(6) -0.0092(6)
O2 0.0539(7) 0.0607(7) 0.0609(7) 0.0020(5) 0.0134(6) 0.0113(5)
C1 0.0429(8) 0.0388(7) 0.0449(8) -0.0047(6) 0.0131(6) -0.0019(6)
C2 0.0473(9) 0.0428(8) 0.0408(7) -0.0017(6) 0.0164(7) -0.0006(6)
C3 0.0521(10) 0.0557(10) 0.0448(8) -0.0006(7) 0.0147(7) 0.0011(7)
C4 0.0621(11) 0.0445(8) 0.0551(9) 0.0019(7) 0.0233(8) 0.0065(7)
C5 0.0522(9) 0.0417(8) 0.0431(7) 0.0012(6) 0.0225(7) 0.0016(6)
C6 0.0559(10) 0.0408(8) 0.0606(10) -0.0106(7) 0.0263(8) -0.0037(7)
C7 0.0716(14) 0.1172(17) 0.0635(12) 0.0006(11) 0.0089(10) -0.0215(12)
C8 0.0727(14) 0.1052(16) 0.0998(16) 0.0069(13) 0.0405(12) -0.0175(12)
C9 0.0775(13) 0.0629(11) 0.0773(12) -0.0008(9) 0.0391(11) 0.0163(9)
C10 0.1016(16) 0.0547(10) 0.0762(12) 0.0162(9) 0.0379(11) 0.0147(10)
C11 0.0429(9) 0.0462(8) 0.0483(8) 0.0009(6) 0.0135(7) -0.0017(6)
C12 0.0706(12) 0.0454(9) 0.0778(11) 0.0019(8) 0.0355(10) -0.0002(8)
C13 0.0847(14) 0.0489(10) 0.1041(15) 0.0127(10) 0.0435(13) -0.0027(9)
C14 0.0726(14) 0.0785(14) 0.0934(14) 0.0231(11) 0.0389(12) -0.0084(10)
C15 0.0890(15) 0.0851(14) 0.0853(14) 0.0124(11) 0.0524(13) 0.0000(11)
C16 0.0789(13) 0.0593(10) 0.0698(11) 0.0017(8) 0.0395(10) 0.0003(9)
C17 0.0525(9) 0.0346(7) 0.0506(8) 0.0004(6) 0.0197(7) 0.0027(6)
C18 0.0566(10) 0.0536(9) 0.0649(10) 0.0045(8) 0.0262(8) 0.0059(7)
C19 0.0899(15) 0.0794(13) 0.0876(14) 0.0162(11) 0.0575(13) 0.0199(11)
C20 0.125(2) 0.0673(12) 0.0668(12) 0.0077(10) 0.0544(14) 0.0306(12)
C21 0.0986(16) 0.0591(11) 0.0587(11) -0.0113(8) 0.0302(11) 0.0042(10)
C22 0.0687(12) 0.0542(9) 0.0561(9) -0.0124(8) 0.0243(8) -0.0083(8)

loop_
_atom_type_symbol
_atom_type_description
_atom_type_scat_dispersion_real
_atom_type_scat_dispersion_imag
_atom_type_scat_source
C C 0.0033 0.0016 'International Tables Vol C Tables 4.2.6.8 and 6.1.1.4'
H H 0.0000 0.0000 'International Tables Vol C Tables 4.2.6.8 and 6.1.1.4'
O O 0.0106 0.0060 'International Tables Vol C Tables 4.2.6.8 and 6.1.1.4'

loop_
_geom_angle_atom_site_label_1
_geom_angle_atom_site_label_2
_geom_angle_atom_site_label_3
_geom_angle
_geom_angle_site_symmetry_1
_geom_angle_site_symmetry_3
_geom_angle_publ_flag
C3 O2 C4 110.44(11) . . ?
C2 C1 C17 111.29(11) . . ?
C2 C1 C11 112.21(12) . . ?
C17 C1 C11 115.60(11) . . ?
C2 C1 H1 105.6 . . ?
C17 C1 H1 105.6 . . ?
C11 C1 H1 105.6 . . ?
C5 C2 C3 108.24(13) . . ?
C5 C2 C1 128.74(14) . . ?
C3 C2 C1 122.99(12) . . ?
O1 C3 O2 121.66(15) . . ?
O1 C3 C2 129.69(15) . . ?
O2 C3 C2 108.65(13) . . ?
O2 C4 C5 102.81(11) . . ?
O2 C4 C9 107.85(14) . . ?
C5 C4 C9 112.00(13) . . ?
O2 C4 C10 106.89(13) . . ?
C5 C4 C10 114.21(15) . . ?
C9 C4 C10 112.29(14) . . ?
C2 C5 C6 127.73(14) . . ?
C2 C5 C4 109.85(13) . . ?
C6 C5 C4 122.27(12) . . ?
C8 C6 C7 121.08(17) . . ?
C8 C6 C5 120.60(16) . . ?
C7 C6 C5 118.32(15) . . ?
C6 C7 H7A 109.5 . . ?
C6 C7 H7B 109.5 . . ?
H7A C7 H7B 109.5 . . ?
C6 C7 H7C 109.5 . . ?
H7A C7 H7C 109.5 . . ?
H7B C7 H7C 109.5 . . ?
C6 C8 H8A 120.0 . . ?
C6 C8 H8B 120.0 . . ?
H8A C8 H8B 120.0 . . ?
C4 C9 H9A 109.5 . . ?
C4 C9 H9B 109.5 . . ?
H9A C9 H9B 109.5 . . ?
C4 C9 H9C 109.5 . . ?
H9A C9 H9C 109.5 . . ?
H9B C9 H9C 109.5 . . ?
C4 C10 H10A 109.5 . . ?
C4 C10 H10B 109.5 . . ?
H10A C10 H10B 109.5 . . ?
C4 C10 H10C 109.5 . . ?
H10A C10 H10C 109.5 . . ?
H10B C10 H10C 109.5 . . ?
C12 C11 C16 117.59(15) . . ?
C12 C11 C1 121.60(14) . . ?
C16 C11 C1 120.60(13) . . ?
C11 C12 C13 120.62(18) . . ?
C11 C12 H12 119.7 . . ?
C13 C12 H12 119.7 . . ?
C14 C13 C12 120.78(18) . . ?
C14 C13 H13 119.6 . . ?
C12 C13 H13 119.6 . . ?
C15 C14 C13 119.12(18) . . ?
C15 C14 H14 120.4 . . ?
C13 C14 H14 120.4 . . ?
C14 C15 C16 120.43(19) . . ?
C14 C15 H15 119.8 . . ?
C16 C15 H15 119.8 . . ?
C15 C16 C11 121.45(17) . . ?
C15 C16 H16 119.3 . . ?
C11 C16 H16 119.3 . . ?
C18 C17 C22 117.96(15) . . ?
C18 C17 C1 119.81(14) . . ?
C22 C17 C1 122.23(14) . . ?
C17 C18 C19 121.02(17) . . ?
C17 C18 H18 119.5 . . ?
C19 C18 H18 119.5 . . ?
C20 C19 C18 120.0(2) . . ?
C20 C19 H19 120.0 . . ?
C18 C19 H19 120.0 . . ?
C21 C20 C19 119.64(18) . . ?
C21 C20 H20 120.2 . . ?
C19 C20 H20 120.2 . . ?
C20 C21 C22 120.65(19) . . ?
C20 C21 H21 119.7 . . ?
C22 C21 H21 119.7 . . ?
C21 C22 C17 120.76(18) . . ?
C21 C22 H22 119.6 . . ?
C17 C22 H22 119.6 . . ?

loop_
_geom_bond_atom_site_label_1
_geom_bond_atom_site_label_2
_geom_bond_distance
_geom_bond_site_symmetry_2
_geom_bond_publ_flag
O1 C3 1.1987(19) . ?
O2 C3 1.3472(19) . ?
O2 C4 1.4499(19) . ?
C1 C2 1.5091(19) . ?
C1 C17 1.521(2) . ?
C1 C11 1.528(2) . ?
C1 H1 0.9800 . ?
C2 C5 1.3256(19) . ?
C2 C3 1.468(2) . ?
C4 C5 1.510(2) . ?
C4 C9 1.516(2) . ?
C4 C10 1.516(2) . ?
C5 C6 1.474(2) . ?
C6 C8 1.384(3) . ?
C6 C7 1.396(3) . ?
C7 H7A 0.9600 . ?
C7 H7B 0.9600 . ?
C7 H7C 0.9600 . ?
C8 H8A 0.9300 . ?
C8 H8B 0.9300 . ?
C9 H9A 0.9600 . ?
C9 H9B 0.9600 . ?
C9 H9C 0.9600 . ?
C10 H10A 0.9600 . ?
C10 H10B 0.9600 . ?
C10 H10C 0.9600 . ?
C11 C12 1.377(2) . ?
C11 C16 1.384(2) . ?
C12 C13 1.381(2) . ?
C12 H12 0.9300 . ?
C13 C14 1.370(3) . ?
C13 H13 0.9300 . ?
C14 C15 1.360(3) . ?
C14 H14 0.9300 . ?
C15 C16 1.372(2) . ?
C15 H15 0.9300 . ?
C16 H16 0.9300 . ?
C17 C18 1.376(2) . ?
C17 C22 1.380(2) . ?
C18 C19 1.382(3) . ?
C18 H18 0.9300 . ?
C19 C20 1.366(3) . ?
C19 H19 0.9300 . ?
C20 C21 1.359(3) . ?
C20 H20 0.9300 . ?
C21 C22 1.374(2) . ?
C21 H21 0.9300 . ?
C22 H22 0.9300 . ?

loop_
_geom_hbond_atom_site_label_D
_geom_hbond_atom_site_label_H
_geom_hbond_atom_site_label_A
_geom_hbond_distance_DH
_geom_hbond_distance_HA
_geom_hbond_distance_DA
_geom_hbond_angle_DHA
_geom_hbond_site_symmetry_A
C21 H21 O1 0.93 2.47 3.262(2) 143.2 3_566
C15 H15 O1 0.93 2.57 3.424(2) 153.3 3_567

loop_
_geom_torsion_atom_site_label_1
_geom_torsion_atom_site_label_2
_geom_torsion_atom_site_label_3
_geom_torsion_atom_site_label_4
_geom_torsion
_geom_torsion_site_symmetry_1
_geom_torsion_site_symmetry_2
_geom_torsion_site_symmetry_3
_geom_torsion_site_symmetry_4
_geom_torsion_publ_flag
C17 C1 C2 C5 -111.27(16) . . . . ?
C11 C1 C2 C5 117.43(16) . . . . ?
C17 C1 C2 C3 70.87(18) . . . . ?
C11 C1 C2 C3 -60.43(18) . . . . ?
C4 O2 C3 O1 178.22(15) . . . . ?
C4 O2 C3 C2 -1.08(17) . . . . ?
C5 C2 C3 O1 -178.36(16) . . . . ?
C1 C2 C3 O1 -0.1(3) . . . . ?
C5 C2 C3 O2 0.86(17) . . . . ?
C1 C2 C3 O2 179.11(12) . . . . ?
C3 O2 C4 C5 0.87(16) . . . . ?
C3 O2 C4 C9 -117.61(14) . . . . ?
C3 O2 C4 C10 121.44(15) . . . . ?
C3 C2 C5 C6 175.27(14) . . . . ?
C1 C2 C5 C6 -2.8(2) . . . . ?
C3 C2 C5 C4 -0.29(16) . . . . ?
C1 C2 C5 C4 -178.41(14) . . . . ?
O2 C4 C5 C2 -0.32(16) . . . . ?
C9 C4 C5 C2 115.21(15) . . . . ?
C10 C4 C5 C2 -115.72(16) . . . . ?
O2 C4 C5 C6 -176.17(12) . . . . ?
C9 C4 C5 C6 -60.64(19) . . . . ?
C10 C4 C5 C6 68.43(19) . . . . ?
C2 C5 C6 C8 107.8(2) . . . . ?
C4 C5 C6 C8 -77.1(2) . . . . ?
C2 C5 C6 C7 -72.3(2) . . . . ?
C4 C5 C6 C7 102.80(19) . . . . ?
C2 C1 C11 C12 153.19(14) . . . . ?
C17 C1 C11 C12 24.1(2) . . . . ?
C2 C1 C11 C16 -32.14(19) . . . . ?
C17 C1 C11 C16 -161.23(14) . . . . ?
C16 C11 C12 C13 -0.3(3) . . . . ?
C1 C11 C12 C13 174.50(16) . . . . ?
C11 C12 C13 C14 -0.4(3) . . . . ?
C12 C13 C14 C15 0.8(3) . . . . ?
C13 C14 C15 C16 -0.4(3) . . . . ?
C14 C15 C16 C11 -0.4(3) . . . . ?
C12 C11 C16 C15 0.7(3) . . . . ?
C1 C11 C16 C15 -174.16(15) . . . . ?
C2 C1 C17 C18 99.76(16) . . . . ?
C11 C1 C17 C18 -130.71(14) . . . . ?
C2 C1 C17 C22 -79.87(17) . . . . ?
C11 C1 C17 C22 49.66(19) . . . . ?
C22 C17 C18 C19 -0.8(2) . . . . ?
C1 C17 C18 C19 179.56(14) . . . . ?
C17 C18 C19 C20 0.3(3) . . . . ?
C18 C19 C20 C21 0.2(3) . . . . ?
C19 C20 C21 C22 -0.1(3) . . . . ?
C20 C21 C22 C17 -0.4(3) . . . . ?
C18 C17 C22 C21 0.9(2) . . . . ?
C1 C17 C22 C21 -179.50(14) . . . . ?

loop_
_cod_related_entry_id
_cod_related_entry_database
_cod_related_entry_code
1 ChemSpider 30658732
